data_1562077
loop_
_publ_author_name
'Kuai, Hai-Wei'
'Lv, Gao-Chao'
'Hou, Chao'
'Sun, Wei-Yin'

_publ_section_title
;
 Anion-controlled assembly of metal 3,5-bis(benzimidazol-1-ylmethyl)
 benzoate complexes: Synthesis, characterization and property
;
_journal_name_full 'Journal of Solid State Chemistry'
_journal_page_first 2
_journal_page_last 16
_journal_paper_doi 10.1016/j.jssc.2014.02.028
_journal_volume 223
_journal_year 2015
_chemical_formula_moiety '2(C27 H19 Cu N4 O4), 3(H2 O)'
_chemical_formula_sum 'C54 H44 Cu2 N8 O11'
_chemical_formula_weight 1108.05
_space_group_IT_number 15
_space_group_name_Hall '-C 2yc'
_space_group_name_H-M_alt 'C 1 2/c 1'
_symmetry_cell_setting monoclinic
_symmetry_space_group_name_Hall '-C 2yc'
_symmetry_space_group_name_H-M 'C 1 2/c 1'
_atom_sites_solution_hydrogens geom
_atom_sites_solution_primary direct
_atom_sites_solution_secondary difmap
_audit_creation_method SHELXL-97
_cell_angle_alpha 90.000(5)
_cell_angle_beta 108.575(5)
_cell_angle_gamma 90.000(5)
_cell_formula_units_Z 4
_cell_length_a 25.355(5)
_cell_length_b 10.802(5)
_cell_length_c 18.594(5)
_cell_measurement_reflns_used 4964
_cell_measurement_temperature 293(2)
_cell_measurement_theta_max 28.00
_cell_measurement_theta_min 2.23
_cell_volume 4827(3)
_computing_structure_refinement 'SHELXL-97 (Sheldrick, 1997)'
_computing_structure_solution 'SHELXS-97 (Sheldrick, 1990)'
_diffrn_ambient_temperature 293(2)
_diffrn_measured_fraction_theta_full 0.981
_diffrn_measured_fraction_theta_max 0.981
_diffrn_measurement_device_type 'Bruker Smart Apex CCD'
_diffrn_measurement_method 'phi and omega scans'
_diffrn_radiation_monochromator graphite
_diffrn_radiation_source 'fine-focus sealed tube'
_diffrn_radiation_type MoK\a
_diffrn_radiation_wavelength 0.71073
_diffrn_reflns_av_R_equivalents 0.0291
_diffrn_reflns_av_sigmaI/netI 0.0355
_diffrn_reflns_limit_h_max 33
_diffrn_reflns_limit_h_min -28
_diffrn_reflns_limit_k_max 14
_diffrn_reflns_limit_k_min -14
_diffrn_reflns_limit_l_max 24
_diffrn_reflns_limit_l_min -23
_diffrn_reflns_number 14755
_diffrn_reflns_theta_full 27.99
_diffrn_reflns_theta_max 27.99
_diffrn_reflns_theta_min 1.69
_exptl_absorpt_coefficient_mu 0.955
_exptl_absorpt_correction_T_max 0.8320
_exptl_absorpt_correction_T_min 0.8320
_exptl_absorpt_correction_type multi-scan
_exptl_absorpt_process_details '(SADBAS; Sheldrick, 1996)'
_exptl_crystal_colour blue
_exptl_crystal_density_diffrn 1.525
_exptl_crystal_density_method 'not measured'
_exptl_crystal_description block
_exptl_crystal_F_000 2280
_exptl_crystal_size_max 0.20
_exptl_crystal_size_mid 0.20
_exptl_crystal_size_min 0.20
_refine_diff_density_max 0.399
_refine_diff_density_min -0.634
_refine_diff_density_rms 0.062
_refine_ls_extinction_method none
_refine_ls_goodness_of_fit_ref 1.043
_refine_ls_hydrogen_treatment constr
_refine_ls_matrix_type full
_refine_ls_number_parameters 339
_refine_ls_number_reflns 5728
_refine_ls_number_restraints 0
_refine_ls_restrained_S_all 1.043
_refine_ls_R_factor_all 0.0503
_refine_ls_R_factor_gt 0.0370
_refine_ls_shift/su_max 0.001
_refine_ls_shift/su_mean 0.000
_refine_ls_structure_factor_coef Fsqd
_refine_ls_weighting_details 'calc w=1/[\s^2^(Fo^2^)+(0.0559P)^2^+2.7889P] where P=(Fo^2^+2Fc^2^)/3'
_refine_ls_weighting_scheme calc
_refine_ls_wR_factor_gt 0.1001
_refine_ls_wR_factor_ref 0.1074
_reflns_number_gt 4518
_reflns_number_total 5728
_reflns_threshold_expression >2sigma(I)
_cod_data_source_file JSSC-2015-223-2.cif
_cod_data_source_block 5
_cod_depositor_comments
;
The following automatic conversions were performed:

data item '_symmetry_cell_setting' value 'Monoclinic' was changed to
'monoclinic' in accordance with the built-in table derived from the
CIF Core dictionary named 'cif_core.dic' version 2.4.5 last updated
on 2014-11-21.

Automatic conversion script
Id: cif_fix_values 8369 2020-08-20 11:38:08Z andrius 
;
_cod_original_sg_symbol_H-M 'C2/c  '
_cod_database_code 1562077

loop_
_symmetry_equiv_pos_as_xyz
'x, y, z'
'-x, y, -z+1/2'
'x+1/2, y+1/2, z'
'-x+1/2, y+1/2, -z+1/2'
'-x, -y, -z'
'x, -y, z-1/2'
'-x+1/2, -y+1/2, -z'
'x+1/2, -y+1/2, z-1/2'

loop_
_atom_site_label
_atom_site_type_symbol
_atom_site_fract_x
_atom_site_fract_y
_atom_site_fract_z
_atom_site_U_iso_or_equiv
_atom_site_adp_type
_atom_site_occupancy
_atom_site_symmetry_multiplicity
_atom_site_calc_flag
_atom_site_refinement_flags
_atom_site_disorder_assembly
_atom_site_disorder_group
Cu1 Cu 0.365900(10) 0.18458(2) 0.050174(14) 0.02934(9) Uani 1 1 d . . .
N11 N 0.66610(7) 0.77290(18) 0.05873(10) 0.0349(4) Uani 1 1 d . . .
N12 N 0.71430(8) 0.65288(18) 0.15375(11) 0.0376(4) Uani 1 1 d . . .
N31 N 0.43657(8) 0.27697(17) 0.06141(11) 0.0362(4) Uani 1 1 d . . .
N32 N 0.52299(8) 0.31241(17) 0.06112(11) 0.0361(4) Uani 1 1 d . . .
O1 O 0.61897(7) 0.18954(14) 0.33722(9) 0.0385(4) Uani 1 1 d . . .
O2 O 0.68600(7) 0.31960(14) 0.39654(9) 0.0387(4) Uani 1 1 d . . .
O3 O 0.30850(6) 0.05826(14) 0.03970(9) 0.0390(4) Uani 1 1 d . . .
O4 O 0.37639(7) -0.06183(17) 0.03190(13) 0.0621(6) Uani 1 1 d . . .
O5 O 0.48681(15) 0.9510(4) 0.1021(4) 0.224(3) Uani 1 1 d . . .
H20 H 0.4854 0.9422 0.1489 0.269 Uiso 1 1 d R . .
H21 H 0.4520 0.9442 0.0747 0.269 Uiso 1 1 d R . .
O6 O 0.5000 0.1160(5) 0.2500 0.144(2) Uani 1 2 d S . .
H22 H 0.4718 0.1470 0.2171 0.173 Uiso 1 1 d R . .
C1 C 0.70394(9) 0.4419(2) 0.19257(13) 0.0361(5) Uani 1 1 d . . .
C2 C 0.66459(9) 0.4020(2) 0.12530(13) 0.0395(5) Uani 1 1 d . . .
H1 H 0.6662 0.4322 0.0792 0.047 Uiso 1 1 calc R . .
C3 C 0.62326(9) 0.3187(2) 0.12559(13) 0.0359(5) Uani 1 1 d . . .
C4 C 0.62182(9) 0.2721(2) 0.19458(13) 0.0352(5) Uani 1 1 d . . .
H2 H 0.5949 0.2142 0.1955 0.042 Uiso 1 1 calc R . .
C5 C 0.66025(9) 0.31109(19) 0.26226(13) 0.0320(5) Uani 1 1 d . . .
C6 C 0.70098(9) 0.3971(2) 0.26090(13) 0.0346(5) Uani 1 1 d . . .
H3 H 0.7263 0.4245 0.3062 0.042 Uiso 1 1 calc R . .
C11 C 0.74484(9) 0.5419(2) 0.18955(14) 0.0427(6) Uani 1 1 d . . .
H5 H 0.7686 0.5614 0.2405 0.051 Uiso 1 1 calc R . .
H4 H 0.7682 0.5130 0.1606 0.051 Uiso 1 1 calc R . .
C12 C 0.70301(9) 0.6838(2) 0.08004(13) 0.0359(5) Uani 1 1 d . . .
H6 H 0.7196 0.6460 0.0478 0.043 Uiso 1 1 calc R . .
C13 C 0.65246(10) 0.8050(2) 0.12317(13) 0.0366(5) Uani 1 1 d . . .
C14 C 0.68193(10) 0.7286(2) 0.18316(13) 0.0383(5) Uani 1 1 d . . .
C15 C 0.67666(12) 0.7394(3) 0.25525(15) 0.0507(6) Uani 1 1 d . . .
H7 H 0.6960 0.6874 0.2947 0.061 Uiso 1 1 calc R . .
C16 C 0.64206(14) 0.8291(3) 0.26538(17) 0.0592(8) Uani 1 1 d . . .
H8 H 0.6377 0.8387 0.3129 0.071 Uiso 1 1 calc R . .
C17 C 0.61309(13) 0.9069(3) 0.20646(17) 0.0589(7) Uani 1 1 d . . .
H9 H 0.5900 0.9675 0.2158 0.071 Uiso 1 1 calc R . .
C18 C 0.61749(11) 0.8972(2) 0.13452(16) 0.0491(6) Uani 1 1 d . . .
H10 H 0.5980 0.9498 0.0955 0.059 Uiso 1 1 calc R . .
C31 C 0.57763(9) 0.2894(3) 0.05250(14) 0.0435(6) Uani 1 1 d . . .
H11 H 0.5820 0.3406 0.0119 0.052 Uiso 1 1 calc R . .
H12 H 0.5803 0.2034 0.0391 0.052 Uiso 1 1 calc R . .
C32 C 0.47991(9) 0.2325(2) 0.04550(13) 0.0383(5) Uani 1 1 d . . .
H13 H 0.4808 0.1539 0.0255 0.046 Uiso 1 1 calc R . .
C33 C 0.45217(9) 0.3965(2) 0.08979(13) 0.0353(5) Uani 1 1 d . . .
C34 C 0.50639(9) 0.4192(2) 0.08900(13) 0.0362(5) Uani 1 1 d . . .
C35 C 0.53321(10) 0.5316(2) 0.11381(16) 0.0484(6) Uani 1 1 d . . .
H14 H 0.5689 0.5471 0.1121 0.058 Uiso 1 1 calc R . .
C36 C 0.50479(11) 0.6179(2) 0.14080(17) 0.0559(7) Uani 1 1 d . . .
H15 H 0.5216 0.6936 0.1579 0.067 Uiso 1 1 calc R . .
C37 C 0.45102(11) 0.5952(2) 0.14328(17) 0.0538(7) Uani 1 1 d . . .
H16 H 0.4333 0.6553 0.1631 0.065 Uiso 1 1 calc R . .
C38 C 0.42369(10) 0.4856(2) 0.11695(14) 0.0447(6) Uani 1 1 d . . .
H17 H 0.3876 0.4718 0.1173 0.054 Uiso 1 1 calc R . .
C51 C 0.65559(9) 0.2712(2) 0.33717(13) 0.0330(5) Uani 1 1 d . . .
C101 C 0.30611(9) -0.2711(2) 0.03509(14) 0.0391(5) Uani 1 1 d . . .
H18 H 0.3439 -0.2855 0.0584 0.047 Uiso 1 1 calc R . .
C102 C 0.28731(9) -0.15173(19) 0.01366(13) 0.0339(5) Uani 1 1 d . . .
C103 C 0.23107(9) -0.1309(2) -0.02193(13) 0.0380(5) Uani 1 1 d . . .
H19 H 0.2183 -0.0513 -0.0370 0.046 Uiso 1 1 calc R . .
C121 C 0.32797(9) -0.0458(2) 0.02973(13) 0.0359(5) Uani 1 1 d . . .

loop_
_atom_site_aniso_label
_atom_site_aniso_U_11
_atom_site_aniso_U_22
_atom_site_aniso_U_33
_atom_site_aniso_U_23
_atom_site_aniso_U_13
_atom_site_aniso_U_12
Cu1 0.03145(15) 0.02776(14) 0.02888(15) -0.00367(10) 0.00972(11) -0.00597(10)
N11 0.0363(10) 0.0396(10) 0.0298(10) -0.0011(8) 0.0120(8) -0.0067(8)
N12 0.0333(10) 0.0447(11) 0.0342(10) 0.0052(8) 0.0101(8) -0.0061(8)
N31 0.0337(10) 0.0356(9) 0.0384(11) -0.0051(8) 0.0103(8) -0.0079(8)
N32 0.0319(9) 0.0438(11) 0.0315(10) -0.0029(8) 0.0088(8) -0.0083(8)
O1 0.0418(9) 0.0417(9) 0.0329(9) 0.0056(7) 0.0130(7) -0.0042(7)
O2 0.0404(9) 0.0437(9) 0.0307(9) 0.0041(7) 0.0098(7) -0.0004(7)
O3 0.0435(9) 0.0307(8) 0.0453(9) -0.0059(7) 0.0175(7) -0.0108(7)
O4 0.0388(10) 0.0527(11) 0.0980(16) -0.0207(11) 0.0264(10) -0.0117(8)
O5 0.090(3) 0.135(3) 0.382(8) -0.007(4) -0.017(4) 0.013(2)
O6 0.079(3) 0.141(4) 0.178(5) 0.000 -0.008(3) 0.000
C1 0.0272(10) 0.0432(12) 0.0385(12) 0.0085(10) 0.0110(9) 0.0012(9)
C2 0.0354(12) 0.0539(14) 0.0318(12) 0.0062(10) 0.0144(9) -0.0023(10)
C3 0.0314(11) 0.0465(13) 0.0307(11) -0.0015(9) 0.0111(9) -0.0024(9)
C4 0.0343(11) 0.0377(11) 0.0365(12) 0.0020(9) 0.0155(9) -0.0020(9)
C5 0.0311(11) 0.0332(11) 0.0325(12) 0.0071(9) 0.0113(9) 0.0053(8)
C6 0.0304(11) 0.0380(11) 0.0334(12) 0.0045(9) 0.0070(9) 0.0032(9)
C11 0.0285(11) 0.0540(14) 0.0424(13) 0.0126(11) 0.0068(10) -0.0049(10)
C12 0.0328(11) 0.0428(12) 0.0332(12) 0.0019(9) 0.0121(9) -0.0071(9)
C13 0.0389(12) 0.0382(12) 0.0333(12) -0.0046(9) 0.0124(10) -0.0111(9)
C14 0.0410(12) 0.0416(12) 0.0328(12) -0.0018(10) 0.0123(10) -0.0134(10)
C15 0.0635(17) 0.0541(15) 0.0357(14) -0.0011(12) 0.0175(12) -0.0136(13)
C16 0.079(2) 0.0629(18) 0.0454(16) -0.0129(13) 0.0336(15) -0.0169(15)
C17 0.073(2) 0.0539(16) 0.0582(18) -0.0125(14) 0.0337(16) -0.0036(14)
C18 0.0582(16) 0.0429(14) 0.0478(15) -0.0040(11) 0.0189(12) -0.0001(12)
C31 0.0373(12) 0.0624(15) 0.0324(12) -0.0053(11) 0.0136(10) -0.0085(11)
C32 0.0399(12) 0.0381(12) 0.0361(12) -0.0057(10) 0.0110(10) -0.0101(10)
C33 0.0336(11) 0.0324(11) 0.0352(12) 0.0015(9) 0.0043(9) -0.0054(9)
C34 0.0357(11) 0.0370(12) 0.0317(11) 0.0014(9) 0.0048(9) -0.0063(9)
C35 0.0401(13) 0.0425(14) 0.0564(16) -0.0006(12) 0.0070(12) -0.0140(11)
C36 0.0542(16) 0.0353(13) 0.0652(18) -0.0067(12) 0.0004(13) -0.0104(11)
C37 0.0536(16) 0.0378(13) 0.0607(18) -0.0072(12) 0.0050(13) 0.0068(11)
C38 0.0388(13) 0.0403(13) 0.0514(15) -0.0014(11) 0.0093(11) -0.0007(10)
C51 0.0331(11) 0.0334(11) 0.0334(12) 0.0070(9) 0.0119(9) 0.0084(9)
C101 0.0312(11) 0.0339(11) 0.0472(14) -0.0060(10) 0.0054(10) -0.0027(9)
C102 0.0371(12) 0.0293(10) 0.0355(12) -0.0057(9) 0.0119(9) -0.0062(9)
C103 0.0413(13) 0.0268(10) 0.0423(13) -0.0016(9) 0.0083(10) -0.0003(9)
C121 0.0391(12) 0.0346(11) 0.0353(12) -0.0056(9) 0.0140(10) -0.0096(9)

loop_
_atom_type_symbol
_atom_type_description
_atom_type_scat_dispersion_real
_atom_type_scat_dispersion_imag
_atom_type_scat_source
C C 0.0033 0.0016 'International Tables Vol C Tables 4.2.6.8 and 6.1.1.4'
H H 0.0000 0.0000 'International Tables Vol C Tables 4.2.6.8 and 6.1.1.4'
Cu Cu 0.3201 1.2651 'International Tables Vol C Tables 4.2.6.8 and 6.1.1.4'
N N 0.0061 0.0033 'International Tables Vol C Tables 4.2.6.8 and 6.1.1.4'
O O 0.0106 0.0060 'International Tables Vol C Tables 4.2.6.8 and 6.1.1.4'

loop_
_geom_angle_atom_site_label_1
_geom_angle_atom_site_label_2
_geom_angle_atom_site_label_3
_geom_angle
_geom_angle_site_symmetry_1
_geom_angle_site_symmetry_3
O3 Cu1 N11 90.60(7) . 5_665
O3 Cu1 N31 165.71(7) . .
N11 Cu1 N31 93.01(8) 5_665 .
O3 Cu1 O1 90.65(7) . 2_655
N11 Cu1 O1 160.22(7) 5_665 2_655
N31 Cu1 O1 90.60(7) . 2_655
O3 Cu1 O2 88.65(7) . 2_655
N11 Cu1 O2 100.52(7) 5_665 2_655
N31 Cu1 O2 104.24(7) . 2_655
O1 Cu1 O2 59.77(6) 2_655 2_655
O3 Cu1 C51 89.46(7) . 2_655
N11 Cu1 C51 129.82(8) 5_665 2_655
N31 Cu1 C51 98.75(7) . 2_655
O1 Cu1 C51 30.47(7) 2_655 2_655
O2 Cu1 C51 29.31(6) 2_655 2_655
C12 N11 C13 105.75(19) . .
C12 N11 Cu1 119.94(16) . 5_665
C13 N11 Cu1 133.53(16) . 5_665
C12 N12 C14 107.05(19) . .
C12 N12 C11 125.0(2) . .
C14 N12 C11 126.6(2) . .
C32 N31 C33 105.35(18) . .
C32 N31 Cu1 125.29(16) . .
C33 N31 Cu1 129.30(15) . .
C32 N32 C34 106.99(19) . .
C32 N32 C31 126.6(2) . .
C34 N32 C31 126.36(19) . .
C51 O1 Cu1 96.98(14) . 2_655
C51 O2 Cu1 80.97(13) . 2_655
C121 O3 Cu1 108.74(14) . .
H20 O5 H20 0.0 . .
H20 O5 H21 102.4 . .
H20 O5 H21 102.4 . .
C6 C1 C2 118.8(2) . .
C6 C1 C11 121.5(2) . .
C2 C1 C11 119.4(2) . .
C3 C2 C1 121.6(2) . .
C3 C2 H1 119.2 . .
C1 C2 H1 119.2 . .
C2 C3 C4 118.8(2) . .
C2 C3 C31 119.8(2) . .
C4 C3 C31 121.1(2) . .
C5 C4 C3 120.6(2) . .
C5 C4 H2 119.7 . .
C3 C4 H2 119.7 . .
C4 C5 C6 119.7(2) . .
C4 C5 C51 121.0(2) . .
C6 C5 C51 119.1(2) . .
C1 C6 C5 120.4(2) . .
C1 C6 H3 119.8 . .
C5 C6 H3 119.8 . .
N12 C11 C1 109.39(18) . .
N12 C11 H5 109.8 . .
C1 C11 H5 109.8 . .
N12 C11 H4 109.8 . .
C1 C11 H4 109.8 . .
H5 C11 H4 108.2 . .
N11 C12 N12 112.8(2) . .
N11 C12 H6 123.6 . .
N12 C12 H6 123.6 . .
N11 C13 C18 130.7(2) . .
N11 C13 C14 108.9(2) . .
C18 C13 C14 120.4(2) . .
N12 C14 C15 132.7(2) . .
N12 C14 C13 105.4(2) . .
C15 C14 C13 121.9(2) . .
C16 C15 C14 117.1(3) . .
C16 C15 H7 121.4 . .
C14 C15 H7 121.4 . .
C15 C16 C17 121.6(3) . .
C15 C16 H8 119.2 . .
C17 C16 H8 119.2 . .
C18 C17 C16 122.1(3) . .
C18 C17 H9 118.9 . .
C16 C17 H9 118.9 . .
C17 C18 C13 116.9(3) . .
C17 C18 H10 121.5 . .
C13 C18 H10 121.5 . .
N32 C31 C3 110.23(19) . .
N32 C31 H11 109.6 . .
C3 C31 H11 109.6 . .
N32 C31 H12 109.6 . .
C3 C31 H12 109.6 . .
H11 C31 H12 108.1 . .
N31 C32 N32 113.2(2) . .
N31 C32 H13 123.4 . .
N32 C32 H13 123.4 . .
C38 C33 C34 120.5(2) . .
C38 C33 N31 131.0(2) . .
C34 C33 N31 108.5(2) . .
N32 C34 C35 132.4(2) . .
N32 C34 C33 105.91(18) . .
C35 C34 C33 121.7(2) . .
C36 C35 C34 117.1(2) . .
C36 C35 H14 121.4 . .
C34 C35 H14 121.4 . .
C35 C36 C37 121.7(2) . .
C35 C36 H15 119.2 . .
C37 C36 H15 119.2 . .
C38 C37 C36 121.5(2) . .
C38 C37 H16 119.3 . .
C36 C37 H16 119.3 . .
C37 C38 C33 117.5(2) . .
C37 C38 H17 121.2 . .
C33 C38 H17 121.2 . .
O2 C51 O1 122.3(2) . .
O2 C51 C5 119.6(2) . .
O1 C51 C5 118.1(2) . .
O2 C51 Cu1 69.72(12) . 2_655
O1 C51 Cu1 52.55(11) . 2_655
C5 C51 Cu1 170.57(17) . 2_655
C103 C101 C102 120.4(2) 7_545 .
C103 C101 H18 119.8 7_545 .
C102 C101 H18 119.8 . .
C103 C102 C101 119.6(2) . .
C103 C102 C121 120.5(2) . .
C101 C102 C121 119.9(2) . .
C101 C103 C102 119.9(2) 7_545 .
C101 C103 H19 120.0 7_545 .
C102 C103 H19 120.0 . .
O4 C121 O3 123.6(2) . .
O4 C121 C102 120.9(2) . .
O3 C121 C102 115.47(19) . .

loop_
_geom_bond_atom_site_label_1
_geom_bond_atom_site_label_2
_geom_bond_distance
_geom_bond_site_symmetry_2
Cu1 O3 1.9589(15) .
Cu1 N11 1.9806(19) 5_665
Cu1 N31 2.0029(18) .
Cu1 O1 2.0055(17) 2_655
Cu1 O2 2.3815(16) 2_655
Cu1 C51 2.507(2) 2_655
N11 C12 1.313(3) .
N11 C13 1.393(3) .
N11 Cu1 1.9806(19) 5_665
N12 C12 1.350(3) .
N12 C14 1.389(3) .
N12 C11 1.467(3) .
N31 C32 1.317(3) .
N31 C33 1.403(3) .
N32 C32 1.349(3) .
N32 C34 1.384(3) .
N32 C31 1.466(3) .
O1 C51 1.281(3) .
O1 Cu1 2.0055(17) 2_655
O2 C51 1.243(3) .
O2 Cu1 2.3814(16) 2_655
O3 C121 1.265(3) .
O4 C121 1.228(3) .
O5 H20 0.8877 .
O5 H20 0.8877 .
O5 H21 0.8712 .
O6 H22 0.8481 .
C1 C6 1.384(3) .
C1 C2 1.397(3) .
C1 C11 1.510(3) .
C2 C3 1.383(3) .
C2 H1 0.9300 .
C3 C4 1.389(3) .
C3 C31 1.511(3) .
C4 C5 1.389(3) .
C4 H2 0.9300 .
C5 C6 1.395(3) .
C5 C51 1.498(3) .
C6 H3 0.9300 .
C11 H5 0.9700 .
C11 H4 0.9700 .
C12 H6 0.9300 .
C13 C18 1.394(3) .
C13 C14 1.397(3) .
C14 C15 1.394(3) .
C15 C16 1.360(4) .
C15 H7 0.9300 .
C16 C17 1.391(4) .
C16 H8 0.9300 .
C17 C18 1.381(4) .
C17 H9 0.9300 .
C18 H10 0.9300 .
C31 H11 0.9700 .
C31 H12 0.9700 .
C32 H13 0.9300 .
C33 C38 1.391(3) .
C33 C34 1.401(3) .
C34 C35 1.396(3) .
C35 C36 1.368(4) .
C35 H14 0.9300 .
C36 C37 1.400(4) .
C36 H15 0.9300 .
C37 C38 1.381(3) .
C37 H16 0.9300 .
C38 H17 0.9300 .
C51 Cu1 2.507(2) 2_655
C101 C103 1.386(3) 7_545
C101 C102 1.389(3) .
C101 H18 0.9300 .
C102 C103 1.386(3) .
C102 C121 1.505(3) .
C103 C101 1.386(3) 7_545
C103 H19 0.9300 .

loop_
_geom_torsion_atom_site_label_1
_geom_torsion_atom_site_label_2
_geom_torsion_atom_site_label_3
_geom_torsion_atom_site_label_4
_geom_torsion
_geom_torsion_site_symmetry_1
_geom_torsion_site_symmetry_2
_geom_torsion_site_symmetry_3
_geom_torsion_site_symmetry_4
O3 Cu1 N31 C32 19.8(4) . . . .
N11 Cu1 N31 C32 -84.6(2) 5_665 . . .
O1 Cu1 N31 C32 114.8(2) 2_655 . . .
O2 Cu1 N31 C32 173.70(19) 2_655 . . .
C51 Cu1 N31 C32 144.3(2) 2_655 . . .
O3 Cu1 N31 C33 -157.2(2) . . . .
N11 Cu1 N31 C33 98.4(2) 5_665 . . .
O1 Cu1 N31 C33 -62.2(2) 2_655 . . .
O2 Cu1 N31 C33 -3.3(2) 2_655 . . .
C51 Cu1 N31 C33 -32.7(2) 2_655 . . .
N11 Cu1 O3 C121 96.34(16) 5_665 . . .
N31 Cu1 O3 C121 -8.4(4) . . . .
O1 Cu1 O3 C121 -103.40(15) 2_655 . . .
O2 Cu1 O3 C121 -163.14(15) 2_655 . . .
C51 Cu1 O3 C121 -133.84(16) 2_655 . . .
C6 C1 C2 C3 -0.4(3) . . . .
C11 C1 C2 C3 -174.3(2) . . . .
C1 C2 C3 C4 -1.3(3) . . . .
C1 C2 C3 C31 172.9(2) . . . .
C2 C3 C4 C5 1.8(3) . . . .
C31 C3 C4 C5 -172.3(2) . . . .
C3 C4 C5 C6 -0.6(3) . . . .
C3 C4 C5 C51 173.8(2) . . . .
C2 C1 C6 C5 1.7(3) . . . .
C11 C1 C6 C5 175.5(2) . . . .
C4 C5 C6 C1 -1.2(3) . . . .
C51 C5 C6 C1 -175.69(19) . . . .
C12 N12 C11 C1 -97.3(2) . . . .
C14 N12 C11 C1 67.5(3) . . . .
C6 C1 C11 N12 -116.1(2) . . . .
C2 C1 C11 N12 57.6(3) . . . .
C13 N11 C12 N12 1.0(2) . . . .
Cu1 N11 C12 N12 -170.25(14) 5_665 . . .
C14 N12 C12 N11 -0.1(2) . . . .
C11 N12 C12 N11 167.19(19) . . . .
C12 N11 C13 C18 176.7(2) . . . .
Cu1 N11 C13 C18 -13.8(4) 5_665 . . .
C12 N11 C13 C14 -1.5(2) . . . .
Cu1 N11 C13 C14 167.99(16) 5_665 . . .
C12 N12 C14 C15 -179.2(2) . . . .
C11 N12 C14 C15 13.8(4) . . . .
C12 N12 C14 C13 -0.9(2) . . . .
C11 N12 C14 C13 -167.9(2) . . . .
N11 C13 C14 N12 1.5(2) . . . .
C18 C13 C14 N12 -177.0(2) . . . .
N11 C13 C14 C15 180.0(2) . . . .
C18 C13 C14 C15 1.5(3) . . . .
N12 C14 C15 C16 177.1(2) . . . .
C13 C14 C15 C16 -1.0(4) . . . .
C14 C15 C16 C17 0.0(4) . . . .
C15 C16 C17 C18 0.4(5) . . . .
C16 C17 C18 C13 0.2(4) . . . .
N11 C13 C18 C17 -179.1(2) . . . .
C14 C13 C18 C17 -1.1(4) . . . .
C32 N32 C31 C3 -127.3(2) . . . .
C34 N32 C31 C3 50.7(3) . . . .
C2 C3 C31 N32 -124.6(2) . . . .
C4 C3 C31 N32 49.5(3) . . . .
C33 N31 C32 N32 0.1(3) . . . .
Cu1 N31 C32 N32 -177.44(15) . . . .
C34 N32 C32 N31 -0.7(3) . . . .
C31 N32 C32 N31 177.6(2) . . . .
C32 N31 C33 C38 -178.6(3) . . . .
Cu1 N31 C33 C38 -1.1(4) . . . .
C32 N31 C33 C34 0.4(3) . . . .
Cu1 N31 C33 C34 177.87(15) . . . .
C32 N32 C34 C35 -179.7(3) . . . .
C31 N32 C34 C35 2.0(4) . . . .
C32 N32 C34 C33 0.9(2) . . . .
C31 N32 C34 C33 -177.4(2) . . . .
C38 C33 C34 N32 178.3(2) . . . .
N31 C33 C34 N32 -0.8(2) . . . .
C38 C33 C34 C35 -1.2(4) . . . .
N31 C33 C34 C35 179.7(2) . . . .
N32 C34 C35 C36 -177.8(3) . . . .
C33 C34 C35 C36 1.6(4) . . . .
C34 C35 C36 C37 -0.3(4) . . . .
C35 C36 C37 C38 -1.5(4) . . . .
C36 C37 C38 C33 1.9(4) . . . .
C34 C33 C38 C37 -0.5(4) . . . .
N31 C33 C38 C37 178.3(2) . . . .
Cu1 O2 C51 O1 0.37(19) 2_655 . . .
Cu1 O2 C51 C5 178.64(18) 2_655 . . .
Cu1 O1 C51 O2 -0.4(2) 2_655 . . .
Cu1 O1 C51 C5 -178.73(15) 2_655 . . .
C4 C5 C51 O2 -170.8(2) . . . .
C6 C5 C51 O2 3.6(3) . . . .
C4 C5 C51 O1 7.5(3) . . . .
C6 C5 C51 O1 -178.05(19) . . . .
C4 C5 C51 Cu1 1.4(10) . . . 2_655
C6 C5 C51 Cu1 175.8(8) . . . 2_655
C103 C101 C102 C103 -0.8(4) 7_545 . . .
C103 C101 C102 C121 178.7(2) 7_545 . . .
C101 C102 C103 C101 0.8(4) . . . 7_545
C121 C102 C103 C101 -178.7(2) . . . 7_545
Cu1 O3 C121 O4 4.5(3) . . . .
Cu1 O3 C121 C102 -174.78(15) . . . .
C103 C102 C121 O4 -150.6(2) . . . .
C101 C102 C121 O4 29.9(3) . . . .
C103 C102 C121 O3 28.7(3) . . . .
C101 C102 C121 O3 -150.8(2) . . . .
